data_4101956
loop_
_publ_author_name
'Elodie Salager'
'Graeme M. Day'
'Robin S. Stein'
'Chris J. Pickard'
'B\'en\'edicte Elena'
'Lyndon Emsley'

_publ_section_title
;
 Powder Crystallography by Combined Crystal Structure Prediction and
 High-Resolution 1H Solid-State NMR Spectroscopy
;
_journal_name_full 'Journal of the American Chemical Society'
_journal_page_first 2564
_journal_page_last 2566
_journal_paper_doi 10.1021/ja909449k
_journal_volume 132
_journal_year 2010
_chemical_formula_sum 'C10 H14 O'
_space_group_IT_number 148
_symmetry_space_group_name_Hall '-R 3'
_symmetry_space_group_name_H-M 'R -3 :H'
_cell_angle_alpha 90.000000
_cell_angle_beta 90.000000
_cell_angle_gamma 120.000000
_cell_formula_units_Z 18
_cell_length_a 21.149900
_cell_length_b 21.149900
_cell_length_c 10.970700
_cell_volume 4249.928
_cod_data_source_file ja909449k_si_002_04.cif
_cod_data_source_block spacegroup_148_frame_4
_cod_depositor_comments
;
 Removing duplicate loop entries from the _atom_type loop.

 Antanas Vaitkus,
 2018-07-07
;
_cod_original_sg_symbol_H-M 'R -3'
_cod_database_code 4101956

loop_
_symmetry_equiv_pos_site_id
_symmetry_equiv_pos_as_xyz
1 x,y,z
2 -y,x-y,z
3 -x+y,-x,z
4 1/3+x,2/3+y,2/3+z
5 1/3-y,2/3+x-y,2/3+z
6 1/3-x+y,2/3-x,2/3+z
7 2/3+x,1/3+y,1/3+z
8 2/3-y,1/3+x-y,1/3+z
9 2/3-x+y,1/3-x,1/3+z
10 -x,-y,-z
11 y,-x+y,-z
12 x-y,x,-z
13 1/3-x,2/3-y,2/3-z
14 1/3+y,2/3-x+y,2/3-z
15 1/3+x-y,2/3+x,2/3-z
16 2/3-x,1/3-y,1/3-z
17 2/3+y,1/3-x+y,1/3-z
18 2/3+x-y,1/3+x,1/3-z

loop_
_atom_site_label
_atom_site_type_symbol
_atom_site_fract_x
_atom_site_fract_y
_atom_site_fract_z
C1 C -0.170272 -0.134152 0.254158
C2 C -0.169732 -0.088900 0.348304
C3 C -0.221727 -0.151119 0.162336
C4 C -0.218398 -0.062790 0.349593
C5 C -0.270542 -0.124990 0.162684
C6 C -0.269657 -0.080385 0.256682
C7 C -0.115792 -0.160685 0.251156
C8 C -0.071183 -0.135457 0.132685
C9 C -0.156084 -0.243989 0.262862
C10 C -0.321122 -0.050684 0.258232
O1 O -0.122916 -0.066051 0.445543
H1 H -0.101309 -0.096511 0.454726
H2 H -0.224315 -0.186044 0.088080
H3 H -0.216316 -0.028092 0.424415
H4 H -0.309703 -0.139827 0.089215
H5 H -0.077306 -0.137457 0.326925
H6 H -0.042043 -0.076113 0.124843
H7 H -0.030970 -0.153537 0.130615
H8 H -0.106508 -0.158233 0.052970
H9 H -0.187053 -0.262318 0.347737
H10 H -0.117511 -0.264072 0.261170
H11 H -0.194023 -0.270047 0.187200
H12 H -0.374385 -0.090377 0.221673
H13 H -0.329350 -0.036930 0.350731
H14 H -0.300122 -0.001004 0.203448

loop_
_atom_type_symbol
_atom_type_radius_bond
C 0.680000
O 0.680000
H 0.230000
